data_4087211
loop_
_publ_author_name
'Streubel, Rainer'
'Schmer, Alexander'
'Kyri, Andreas W.'
'Schnakenburg, Gregor'

_publ_section_title
;
 1,1&#x2032;-Bifunctional Aminophosphane Complexes via N--H Bond
 Insertions of a Li/Cl Phosphinidenoid Complex and First Studies on N/P
 Mono Functionalizations
;
_journal_name_full Organometallics
_journal_paper_doi 10.1021/acs.organomet.7b00073
_journal_year 2017
_chemical_formula_moiety 'C28 H24 N O5 P W'
_chemical_formula_sum 'C28 H24 N O5 P W'
_chemical_formula_weight 669.30
_chemical_name_systematic AS-9
_space_group_crystal_system triclinic
_space_group_IT_number 2
_space_group_name_Hall '-P 1'
_space_group_name_H-M_alt 'P -1'
_symmetry_space_group_name_Hall '-P 1'
_symmetry_space_group_name_H-M 'P -1'
_atom_sites_solution_hydrogens mixed
_audit_creation_date 2016-01-06
_audit_creation_method
;
Olex2 1.2
(compiled 2015.09.21 svn.r3230 for OlexSys, GUI svn.r5103)
;
_cell_angle_alpha 76.5244(14)
_cell_angle_beta 75.7674(14)
_cell_angle_gamma 75.8317(13)
_cell_formula_units_Z 2
_cell_length_a 10.0227(4)
_cell_length_b 10.6252(4)
_cell_length_c 13.1760(5)
_cell_measurement_reflns_used 9245
_cell_measurement_temperature 100
_cell_measurement_theta_max 29.68
_cell_measurement_theta_min 2.34
_cell_volume 1296.22(9)
_computing_cell_refinement 'SAINT v8.34A (Bruker, 2013)'
_computing_data_reduction 'SAINT v8.34A (Bruker, 2013)'
_computing_molecular_graphics 'Olex2 (Dolomanov et al., 2009)'
_computing_publication_material 'Olex2 (Dolomanov et al., 2009)'
_computing_structure_refinement 'ShelXL (Sheldrick, 2015)'
_computing_structure_solution 'XS (Sheldrick, 2008)'
_diffrn_ambient_temperature 99.99
_diffrn_detector 'Bruker Photon100 detector'
_diffrn_detector_area_resol_mean 7.9
_diffrn_detector_type 'CMOS area detector'
_diffrn_measured_fraction_theta_full 0.999
_diffrn_measured_fraction_theta_max 0.999
_diffrn_measurement_device 'three-circle diffractometer'
_diffrn_measurement_device_type 'Bruker D8-Venture'
_diffrn_measurement_method 'fine slicing \w and \f scans'
_diffrn_radiation_monochromator 'mirror optics'
_diffrn_radiation_probe x-ray
_diffrn_radiation_type MoK\a
_diffrn_radiation_wavelength 0.71073
_diffrn_reflns_av_R_equivalents 0.0449
_diffrn_reflns_av_unetI/netI 0.0210
_diffrn_reflns_Laue_measured_fraction_full 0.999
_diffrn_reflns_Laue_measured_fraction_max 0.999
_diffrn_reflns_limit_h_max 13
_diffrn_reflns_limit_h_min -13
_diffrn_reflns_limit_k_max 14
_diffrn_reflns_limit_k_min -14
_diffrn_reflns_limit_l_max 17
_diffrn_reflns_limit_l_min -17
_diffrn_reflns_number 60270
_diffrn_reflns_point_group_measured_fraction_full 0.999
_diffrn_reflns_point_group_measured_fraction_max 0.999
_diffrn_reflns_theta_full 26.000
_diffrn_reflns_theta_max 27.995
_diffrn_reflns_theta_min 2.340
_diffrn_source 'microfocus sealed X-ray tube'
_diffrn_source_type 'Incoatec I\ms'
_diffrn_standards_number 0
_exptl_absorpt_coefficient_mu 4.556
_exptl_absorpt_correction_T_max 0.7459
_exptl_absorpt_correction_T_min 0.4188
_exptl_absorpt_correction_type empirical
_exptl_absorpt_process_details
;
SADABS-2014/5 (Bruker,2014/5) was used for absorption correction.
wR2(int) was 0.1111 before and 0.0583 after correction.
The Ratio of minimum to maximum transmission is 0.5615.
The \l/2 correction factor is 0.00150.
;
_exptl_crystal_colour 'clear colourless'
_exptl_crystal_colour_lustre clear
_exptl_crystal_colour_primary colourless
_exptl_crystal_density_diffrn 1.715
_exptl_crystal_description plate
_exptl_crystal_F_000 656
_exptl_crystal_size_max 0.26
_exptl_crystal_size_mid 0.24
_exptl_crystal_size_min 0.2
_refine_diff_density_max 0.494
_refine_diff_density_min -1.394
_refine_diff_density_rms 0.096
_refine_ls_extinction_method none
_refine_ls_goodness_of_fit_ref 1.087
_refine_ls_hydrogen_treatment mixed
_refine_ls_matrix_type full
_refine_ls_number_parameters 328
_refine_ls_number_reflns 6245
_refine_ls_number_restraints 0
_refine_ls_restrained_S_all 1.087
_refine_ls_R_factor_all 0.0175
_refine_ls_R_factor_gt 0.0158
_refine_ls_shift/su_max 0.003
_refine_ls_shift/su_mean 0.000
_refine_ls_structure_factor_coef Fsqd
_refine_ls_weighting_details
;
 w=1/[\s^2^(Fo^2^)+(0.0177P)^2^+0.8653P]
 where P=(Fo^2^+2Fc^2^)/3
;
_refine_ls_weighting_scheme calc
_refine_ls_wR_factor_gt 0.0378
_refine_ls_wR_factor_ref 0.0385
_reflns_Friedel_coverage 0.000
_reflns_number_gt 5950
_reflns_number_total 6245
_reflns_threshold_expression 'I > 2\s(I)'
_cod_data_source_file om7b00073_si_002.cif
_cod_data_source_block mo_4439f
_cod_database_code 4087211
_shelxl_version_number 2013-2
_shelx_space_group_comment
;
The symmetry employed for this shelxl refinement is uniquely defined
by the following loop, which should always be used as a source of
symmetry information in preference to the above space-group names.
They are only intended as comments.
;
_shelx_estimated_absorpt_t_max 0.463
_shelx_estimated_absorpt_t_min 0.384
_olex2_refinement_description
;
1. Fixed Uiso
 At 1.2 times of:
  All C(H) groups, All C(H,H) groups, All P(H) groups
2.a Secondary CH2 refined with riding coordinates:
 C1(H1A,H1B), C2(H2A,H2B), C3(H3A,H3B), C4(H4A,H4B)
2.b Aromatic/amide H refined with riding coordinates:
 C7(H7), C8(H8), C9(H9), C10(H10), C11(H11), C13(H13), C14(H14), C15(H15),
 C16(H16), C17(H17), C19(H19), C20(H20), C21(H21), C22(H22), C23(H23)
;
_olex2_submission_special_instructions 'No special instructions were received'

loop_
_space_group_symop_operation_xyz
'x, y, z'
'-x, -y, -z'

loop_
_atom_site_label
_atom_site_type_symbol
_atom_site_fract_x
_atom_site_fract_y
_atom_site_fract_z
_atom_site_U_iso_or_equiv
_atom_site_adp_type
_atom_site_occupancy
_atom_site_site_symmetry_order
_atom_site_calc_flag
_atom_site_refinement_flags_posn
W W 0.71054(2) 0.52880(2) 0.68153(2) 0.00747(3) Uani 1 1 d .
P P 0.79082(5) 0.27842(4) 0.69684(4) 0.00678(9) Uani 1 1 d .
H H 0.904(2) 0.255(2) 0.6240(18) 0.008 Uiso 1 1 d R
O1 O 0.62775(19) 0.83849(15) 0.63057(15) 0.0270(4) Uani 1 1 d .
O2 O 0.65849(16) 0.50154(15) 0.45937(11) 0.0173(3) Uani 1 1 d .
O3 O 0.38714(16) 0.54456(17) 0.78872(14) 0.0259(4) Uani 1 1 d .
O4 O 0.7640(2) 0.54574(17) 0.90619(14) 0.0303(4) Uani 1 1 d .
O5 O 1.01872(16) 0.58046(15) 0.57849(12) 0.0185(3) Uani 1 1 d .
N N 0.68923(16) 0.20250(16) 0.65787(13) 0.0100(3) Uani 1 1 d .
C1 C 0.5345(2) 0.23642(19) 0.68624(16) 0.0123(4) Uani 1 1 d .
H1A H 0.5001 0.3328 0.6673 0.015 Uiso 1 1 calc R
H1B H 0.5005 0.2071 0.7634 0.015 Uiso 1 1 calc R
C2 C 0.4863(2) 0.1615(2) 0.62003(17) 0.0156(4) Uani 1 1 d .
H2A H 0.4806 0.0702 0.6579 0.019 Uiso 1 1 calc R
H2B H 0.3936 0.2073 0.6031 0.019 Uiso 1 1 calc R
C3 C 0.6013(2) 0.1622(2) 0.51932(16) 0.0164(4) Uani 1 1 d .
H3A H 0.6041 0.0901 0.4824 0.020 Uiso 1 1 calc R
H3B H 0.5868 0.2476 0.4696 0.020 Uiso 1 1 calc R
C4 C 0.7357(2) 0.1409(2) 0.56149(16) 0.0145(4) Uani 1 1 d .
H4A H 0.7758 0.0456 0.5800 0.017 Uiso 1 1 calc R
H4B H 0.8069 0.1844 0.5082 0.017 Uiso 1 1 calc R
C5 C 0.86393(19) 0.16443(18) 0.81595(14) 0.0076(3) Uani 1 1 d .
C6 C 0.74358(19) 0.13487(18) 0.91065(14) 0.0091(3) Uani 1 1 d .
C7 C 0.6196(2) 0.2273(2) 0.93179(15) 0.0140(4) Uani 1 1 d .
H7 H 0.6052 0.3092 0.8840 0.017 Uiso 1 1 calc R
C8 C 0.5163(2) 0.2011(2) 1.02206(17) 0.0194(4) Uani 1 1 d .
H8 H 0.4319 0.2647 1.0345 0.023 Uiso 1 1 calc R
C9 C 0.5358(2) 0.0833(2) 1.09372(16) 0.0183(4) Uani 1 1 d .
H9 H 0.4656 0.0659 1.1554 0.022 Uiso 1 1 calc R
C10 C 0.6588(2) -0.0088(2) 1.07436(16) 0.0157(4) Uani 1 1 d .
H10 H 0.6734 -0.0898 1.1231 0.019 Uiso 1 1 calc R
C11 C 0.7615(2) 0.01689(19) 0.98363(15) 0.0122(4) Uani 1 1 d .
H11 H 0.8454 -0.0473 0.9713 0.015 Uiso 1 1 calc R
C12 C 0.94818(19) 0.03470(18) 0.78000(14) 0.0087(3) Uani 1 1 d .
C13 C 0.8769(2) -0.05224(19) 0.75984(15) 0.0121(4) Uani 1 1 d .
H13 H 0.7779 -0.0288 0.7661 0.014 Uiso 1 1 calc R
C14 C 0.9488(2) -0.17228(19) 0.73091(16) 0.0149(4) Uani 1 1 d .
H14 H 0.8988 -0.2289 0.7161 0.018 Uiso 1 1 calc R
C15 C 1.0932(2) -0.2100(2) 0.72344(16) 0.0167(4) Uani 1 1 d .
H15 H 1.1421 -0.2924 0.7043 0.020 Uiso 1 1 calc R
C16 C 1.1648(2) -0.1259(2) 0.74435(16) 0.0164(4) Uani 1 1 d .
H16 H 1.2635 -0.1509 0.7398 0.020 Uiso 1 1 calc R
C17 C 1.0931(2) -0.0046(2) 0.77212(15) 0.0129(4) Uani 1 1 d .
H17 H 1.1439 0.0522 0.7859 0.016 Uiso 1 1 calc R
C18 C 0.95673(19) 0.24078(18) 0.84526(14) 0.0083(3) Uani 1 1 d .
C19 C 0.9441(2) 0.25566(18) 0.94991(15) 0.0105(3) Uani 1 1 d .
H19 H 0.8759 0.2184 1.0048 0.013 Uiso 1 1 calc R
C20 C 1.0299(2) 0.32417(19) 0.97536(15) 0.0124(4) Uani 1 1 d .
H20 H 1.0204 0.3319 1.0473 0.015 Uiso 1 1 calc R
C21 C 1.1288(2) 0.3810(2) 0.89669(16) 0.0139(4) Uani 1 1 d .
H21 H 1.1864 0.4284 0.9141 0.017 Uiso 1 1 calc R
C22 C 1.1428(2) 0.3677(2) 0.79156(16) 0.0133(4) Uani 1 1 d .
H22 H 1.2099 0.4067 0.7369 0.016 Uiso 1 1 calc R
C23 C 1.0586(2) 0.29740(19) 0.76661(15) 0.0110(4) Uani 1 1 d .
H23 H 1.0704 0.2875 0.6949 0.013 Uiso 1 1 calc R
C24 C 0.6567(2) 0.7252(2) 0.64980(17) 0.0156(4) Uani 1 1 d .
C25 C 0.6767(2) 0.51372(18) 0.53826(15) 0.0109(4) Uani 1 1 d .
C26 C 0.5034(2) 0.5319(2) 0.75057(16) 0.0142(4) Uani 1 1 d .
C27 C 0.7467(2) 0.5356(2) 0.82678(17) 0.0159(4) Uani 1 1 d .
C28 C 0.9107(2) 0.55469(19) 0.61506(15) 0.0118(4) Uani 1 1 d .

loop_
_atom_site_aniso_label
_atom_site_aniso_U_11
_atom_site_aniso_U_22
_atom_site_aniso_U_33
_atom_site_aniso_U_23
_atom_site_aniso_U_13
_atom_site_aniso_U_12
W 0.00844(4) 0.00572(4) 0.00891(4) -0.00193(3) -0.00274(3) -0.00110(3)
P 0.0080(2) 0.0065(2) 0.0063(2) -0.00156(16) -0.00195(16) -0.00149(16)
O1 0.0334(9) 0.0092(7) 0.0422(10) -0.0038(7) -0.0188(8) -0.0009(7)
O2 0.0184(7) 0.0233(8) 0.0116(7) -0.0019(6) -0.0057(6) -0.0049(6)
O3 0.0143(8) 0.0253(9) 0.0363(10) -0.0102(7) 0.0028(7) -0.0042(6)
O4 0.0430(11) 0.0268(9) 0.0249(9) -0.0172(7) -0.0212(8) 0.0127(8)
O5 0.0159(7) 0.0221(8) 0.0202(7) -0.0089(6) 0.0007(6) -0.0083(6)
N 0.0095(7) 0.0114(7) 0.0111(7) -0.0058(6) -0.0030(6) -0.0012(6)
C1 0.0101(9) 0.0134(9) 0.0150(9) -0.0044(7) -0.0029(7) -0.0030(7)
C2 0.0160(10) 0.0130(9) 0.0220(10) -0.0046(8) -0.0091(8) -0.0043(8)
C3 0.0215(10) 0.0168(10) 0.0151(9) -0.0054(8) -0.0096(8) -0.0036(8)
C4 0.0172(10) 0.0174(10) 0.0118(9) -0.0081(8) -0.0039(7) -0.0029(8)
C5 0.0084(8) 0.0078(8) 0.0069(8) -0.0026(6) -0.0016(6) -0.0007(6)
C6 0.0112(8) 0.0109(8) 0.0070(8) -0.0028(7) -0.0018(7) -0.0043(7)
C7 0.0147(9) 0.0147(9) 0.0107(9) -0.0021(7) -0.0013(7) -0.0004(8)
C8 0.0141(10) 0.0244(11) 0.0154(10) -0.0054(8) 0.0021(8) 0.0005(8)
C9 0.0143(10) 0.0287(12) 0.0119(9) -0.0036(8) 0.0023(7) -0.0090(9)
C10 0.0183(10) 0.0181(10) 0.0114(9) 0.0022(7) -0.0037(8) -0.0088(8)
C11 0.0108(9) 0.0133(9) 0.0121(9) -0.0014(7) -0.0026(7) -0.0024(7)
C12 0.0126(9) 0.0071(8) 0.0056(8) -0.0011(6) -0.0019(6) -0.0006(7)
C13 0.0141(9) 0.0099(9) 0.0128(9) -0.0015(7) -0.0051(7) -0.0016(7)
C14 0.0225(10) 0.0102(9) 0.0148(9) -0.0047(7) -0.0069(8) -0.0026(8)
C15 0.0223(10) 0.0120(9) 0.0142(9) -0.0065(7) -0.0033(8) 0.0032(8)
C16 0.0133(9) 0.0171(10) 0.0166(10) -0.0056(8) -0.0020(7) 0.0025(8)
C17 0.0128(9) 0.0139(9) 0.0134(9) -0.0039(7) -0.0038(7) -0.0025(7)
C18 0.0090(8) 0.0067(8) 0.0101(8) -0.0027(6) -0.0038(7) -0.0004(6)
C19 0.0126(9) 0.0100(8) 0.0088(8) -0.0008(7) -0.0023(7) -0.0026(7)
C20 0.0172(9) 0.0128(9) 0.0092(8) -0.0041(7) -0.0053(7) -0.0020(7)
C21 0.0152(9) 0.0144(9) 0.0160(9) -0.0046(7) -0.0068(8) -0.0046(8)
C22 0.0130(9) 0.0158(9) 0.0127(9) -0.0017(7) -0.0022(7) -0.0069(8)
C23 0.0114(9) 0.0135(9) 0.0089(8) -0.0024(7) -0.0029(7) -0.0028(7)
C24 0.0157(9) 0.0139(10) 0.0201(10) -0.0028(8) -0.0078(8) -0.0040(8)
C25 0.0102(8) 0.0087(8) 0.0131(9) 0.0008(7) -0.0028(7) -0.0026(7)
C26 0.0147(10) 0.0121(9) 0.0170(9) -0.0037(7) -0.0039(8) -0.0029(7)
C27 0.0186(10) 0.0109(9) 0.0191(10) -0.0068(8) -0.0077(8) 0.0034(8)
C28 0.0155(9) 0.0098(8) 0.0120(9) -0.0048(7) -0.0045(7) -0.0016(7)

loop_
_atom_type_symbol
_atom_type_description
_atom_type_scat_dispersion_real
_atom_type_scat_dispersion_imag
_atom_type_scat_source
C C 0.0033 0.0016 'International Tables Vol C Tables 4.2.6.8 and 6.1.1.4'
H H 0.0000 0.0000 'International Tables Vol C Tables 4.2.6.8 and 6.1.1.4'
N N 0.0061 0.0033 'International Tables Vol C Tables 4.2.6.8 and 6.1.1.4'
O O 0.0106 0.0060 'International Tables Vol C Tables 4.2.6.8 and 6.1.1.4'
P P 0.1023 0.0942 'International Tables Vol C Tables 4.2.6.8 and 6.1.1.4'
W W -0.8490 6.8722 'International Tables Vol C Tables 4.2.6.8 and 6.1.1.4'

loop_
_geom_angle_atom_site_label_1
_geom_angle_atom_site_label_2
_geom_angle_atom_site_label_3
_geom_angle
C24 W P 172.75(6)
C24 W C25 91.85(8)
C24 W C26 86.14(8)
C24 W C27 90.51(8)
C24 W C28 85.71(8)
C25 W P 81.94(5)
C25 W C26 91.36(8)
C25 W C27 177.64(7)
C26 W P 97.69(6)
C26 W C27 88.77(8)
C27 W P 95.71(6)
C28 W P 90.71(5)
C28 W C25 91.63(7)
C28 W C26 171.40(7)
C28 W C27 88.57(8)
W P H 108.3(10)
N P W 115.67(6)
N P H 98.3(10)
N P C5 109.06(8)
C5 P W 123.62(6)
C5 P H 96.9(10)
C1 N P 121.78(13)
C1 N C4 110.85(15)
C4 N P 122.97(13)
N C1 H1A 111.0
N C1 H1B 111.0
N C1 C2 103.85(15)
H1A C1 H1B 109.0
C2 C1 H1A 111.0
C2 C1 H1B 111.0
C1 C2 H2A 111.2
C1 C2 H2B 111.2
H2A C2 H2B 109.1
C3 C2 C1 102.91(16)
C3 C2 H2A 111.2
C3 C2 H2B 111.2
C2 C3 H3A 111.1
C2 C3 H3B 111.1
H3A C3 H3B 109.0
C4 C3 C2 103.42(16)
C4 C3 H3A 111.1
C4 C3 H3B 111.1
N C4 C3 103.93(16)
N C4 H4A 111.0
N C4 H4B 111.0
C3 C4 H4A 111.0
C3 C4 H4B 111.0
H4A C4 H4B 109.0
C6 C5 P 110.69(12)
C6 C5 C12 109.72(15)
C12 C5 P 107.99(12)
C18 C5 P 105.49(12)
C18 C5 C6 110.44(14)
C18 C5 C12 112.41(15)
C7 C6 C5 122.19(16)
C11 C6 C5 119.85(17)
C11 C6 C7 117.74(17)
C6 C7 H7 119.5
C8 C7 C6 120.92(19)
C8 C7 H7 119.5
C7 C8 H8 119.7
C9 C8 C7 120.6(2)
C9 C8 H8 119.7
C8 C9 H9 120.4
C10 C9 C8 119.15(19)
C10 C9 H9 120.4
C9 C10 H10 119.9
C9 C10 C11 120.28(19)
C11 C10 H10 119.9
C6 C11 C10 121.32(19)
C6 C11 H11 119.3
C10 C11 H11 119.3
C13 C12 C5 119.42(16)
C17 C12 C5 122.77(16)
C17 C12 C13 117.70(17)
C12 C13 H13 119.5
C14 C13 C12 121.05(18)
C14 C13 H13 119.5
C13 C14 H14 119.7
C15 C14 C13 120.56(19)
C15 C14 H14 119.7
C14 C15 H15 120.5
C16 C15 C14 119.03(19)
C16 C15 H15 120.5
C15 C16 H16 119.7
C15 C16 C17 120.52(19)
C17 C16 H16 119.7
C12 C17 C16 121.11(18)
C12 C17 H17 119.4
C16 C17 H17 119.4
C19 C18 C5 121.85(16)
C19 C18 C23 117.63(17)
C23 C18 C5 120.52(16)
C18 C19 H19 119.4
C20 C19 C18 121.17(17)
C20 C19 H19 119.4
C19 C20 H20 119.7
C21 C20 C19 120.56(18)
C21 C20 H20 119.7
C20 C21 H21 120.4
C20 C21 C22 119.20(18)
C22 C21 H21 120.4
C21 C22 H22 119.9
C23 C22 C21 120.12(18)
C23 C22 H22 119.9
C18 C23 H23 119.3
C22 C23 C18 121.31(17)
C22 C23 H23 119.3
O1 C24 W 178.9(2)
O2 C25 W 178.06(16)
O3 C26 W 174.27(18)
O4 C27 W 176.66(18)
O5 C28 W 174.07(17)

loop_
_geom_bond_atom_site_label_1
_geom_bond_atom_site_label_2
_geom_bond_distance
W P 2.5588(5)
W C24 1.994(2)
W C25 2.0462(19)
W C26 2.047(2)
W C27 2.054(2)
W C28 2.040(2)
P H 1.31(2)
P N 1.6742(16)
P C5 1.9267(18)
O1 C24 1.149(3)
O2 C25 1.139(2)
O3 C26 1.138(3)
O4 C27 1.134(3)
O5 C28 1.143(3)
N C1 1.476(2)
N C4 1.485(2)
C1 H1A 0.9900
C1 H1B 0.9900
C1 C2 1.533(3)
C2 H2A 0.9900
C2 H2B 0.9900
C2 C3 1.529(3)
C3 H3A 0.9900
C3 H3B 0.9900
C3 C4 1.528(3)
C4 H4A 0.9900
C4 H4B 0.9900
C5 C6 1.541(2)
C5 C12 1.541(2)
C5 C18 1.538(2)
C6 C7 1.395(3)
C6 C11 1.393(3)
C7 H7 0.9500
C7 C8 1.394(3)
C8 H8 0.9500
C8 C9 1.384(3)
C9 H9 0.9500
C9 C10 1.384(3)
C10 H10 0.9500
C10 C11 1.394(3)
C11 H11 0.9500
C12 C13 1.402(3)
C12 C17 1.394(3)
C13 H13 0.9500
C13 C14 1.390(3)
C14 H14 0.9500
C14 C15 1.389(3)
C15 H15 0.9500
C15 C16 1.385(3)
C16 H16 0.9500
C16 C17 1.396(3)
C17 H17 0.9500
C18 C19 1.396(3)
C18 C23 1.403(3)
C19 H19 0.9500
C19 C20 1.394(3)
C20 H20 0.9500
C20 C21 1.385(3)
C21 H21 0.9500
C21 C22 1.394(3)
C22 H22 0.9500
C22 C23 1.392(3)
C23 H23 0.9500

loop_
_geom_torsion_atom_site_label_1
_geom_torsion_atom_site_label_2
_geom_torsion_atom_site_label_3
_geom_torsion_atom_site_label_4
_geom_torsion
W P N C1 -42.61(16)
W P N C4 111.67(14)
P N C1 C2 170.98(13)
P N C4 C3 -146.40(14)
P C5 C6 C7 -33.6(2)
P C5 C6 C11 151.91(15)
P C5 C12 C13 -69.82(19)
P C5 C12 C17 113.90(17)
P C5 C18 C19 130.69(16)
P C5 C18 C23 -49.8(2)
N C1 C2 C3 -32.44(19)
C1 N C4 C3 10.3(2)
C1 C2 C3 C4 39.0(2)
C2 C3 C4 N -30.4(2)
C4 N C1 C2 13.9(2)
C5 P N C1 102.06(15)
C5 P N C4 -103.66(16)
C5 C6 C7 C8 -175.69(18)
C5 C6 C11 C10 175.24(17)
C5 C12 C13 C14 -177.72(17)
C5 C12 C17 C16 176.79(18)
C5 C18 C19 C20 179.43(17)
C5 C18 C23 C22 179.49(17)
C6 C5 C12 C13 50.9(2)
C6 C5 C12 C17 -125.36(18)
C6 C5 C18 C19 11.0(2)
C6 C5 C18 C23 -169.45(17)
C6 C7 C8 C9 1.0(3)
C7 C6 C11 C10 0.5(3)
C7 C8 C9 C10 -0.4(3)
C8 C9 C10 C11 -0.2(3)
C9 C10 C11 C6 0.1(3)
C11 C6 C7 C8 -1.1(3)
C12 C5 C6 C7 -152.65(17)
C12 C5 C6 C11 32.8(2)
C12 C5 C18 C19 -111.86(19)
C12 C5 C18 C23 67.6(2)
C12 C13 C14 C15 1.3(3)
C13 C12 C17 C16 0.5(3)
C13 C14 C15 C16 -0.5(3)
C14 C15 C16 C17 -0.3(3)
C15 C16 C17 C12 0.3(3)
C17 C12 C13 C14 -1.3(3)
C18 C5 C6 C7 82.9(2)
C18 C5 C6 C11 -91.6(2)
C18 C5 C12 C13 174.22(16)
C18 C5 C12 C17 -2.1(2)
C18 C19 C20 C21 0.9(3)
C19 C18 C23 C22 -1.0(3)
C19 C20 C21 C22 -0.7(3)
C20 C21 C22 C23 -0.4(3)
C21 C22 C23 C18 1.2(3)
C23 C18 C19 C20 -0.1(3)
